data_7016202
loop_
_publ_author_name
'Kumar, Mukesh'
'Papish, Elizabeth T.'
'Zeller, Matthias'
'Hunter, Allen D.'

_publ_section_title
;
 Zinc complexes of Ttz(R,Me) with O and S donors reveal differences
 between Tp and Ttz ligands: acid stability and binding to H or an
 additional metal (Ttz(R,Me) =
 tris(3-R-5-methyl-1,2,4-triazolyl)borate; R = Ph, tBu).
;
_journal_issue 29
_journal_name_full 'Dalton transactions (Cambridge, England : 2003)'
_journal_page_first 7517
_journal_page_last 7533
_journal_paper_doi 10.1039/c1dt10429b
_journal_volume 40
_journal_year 2011
_chemical_formula_sum 'C32 H32 B N9 O2 Zn'
_chemical_formula_weight 650.85
_chemical_name_systematic
;
?
;
_space_group_IT_number 14
_symmetry_cell_setting monoclinic
_symmetry_space_group_name_Hall '-P 2ybc'
_symmetry_space_group_name_H-M 'P 1 21/c 1'
_atom_sites_solution_hydrogens geom
_atom_sites_solution_primary direct
_atom_sites_solution_secondary difmap
_audit_creation_method SHELXL-97
_cell_angle_alpha 90.00
_cell_angle_beta 97.551(9)
_cell_angle_gamma 90.00
_cell_formula_units_Z 4
_cell_length_a 18.670(8)
_cell_length_b 16.257(7)
_cell_length_c 10.399(4)
_cell_measurement_reflns_used 1023
_cell_measurement_temperature 100(2)
_cell_measurement_theta_max 27.38
_cell_measurement_theta_min 2.47
_cell_volume 3129(2)
_computing_cell_refinement 'Apex2 v2009.7-0'
_computing_data_collection 'Apex2 v2009.7-0 (Bruker, 2009)'
_computing_data_reduction 'Apex2 v2009.7-0'
_computing_molecular_graphics 'SHELXTL 6.14'
_computing_publication_material 'SHELXTL 6.14'
_computing_structure_refinement 'SHELXTL 6.14'
_computing_structure_solution 'SHELXTL 6.14 (Bruker, 2000-2003; Sheldrick, 2008)'
_diffrn_ambient_temperature 100(2)
_diffrn_measured_fraction_theta_full 0.997
_diffrn_measured_fraction_theta_max 0.997
_diffrn_measurement_device_type 'Bruker AXS SMART APEX CCD diffractometer'
_diffrn_measurement_method '\w scans'
_diffrn_radiation_monochromator graphite
_diffrn_radiation_source 'fine-focus sealed tube'
_diffrn_radiation_type MoK\a
_diffrn_radiation_wavelength 0.71073
_diffrn_reflns_av_R_equivalents 0.0773
_diffrn_reflns_av_sigmaI/netI 0.0676
_diffrn_reflns_limit_h_max 22
_diffrn_reflns_limit_h_min -22
_diffrn_reflns_limit_k_max 19
_diffrn_reflns_limit_k_min -19
_diffrn_reflns_limit_l_max 12
_diffrn_reflns_limit_l_min -12
_diffrn_reflns_number 22814
_diffrn_reflns_theta_full 25.03
_diffrn_reflns_theta_max 25.03
_diffrn_reflns_theta_min 1.67
_diffrn_standards_number 0
_exptl_absorpt_coefficient_mu 0.830
_exptl_absorpt_correction_T_max 0.7461
_exptl_absorpt_correction_T_min 0.4045
_exptl_absorpt_correction_type multi-scan
_exptl_absorpt_process_details 'Apex2 v2009.7-0 (Bruker, 2009)'
_exptl_crystal_colour colourless
_exptl_crystal_density_diffrn 1.382
_exptl_crystal_density_method 'not measured'
_exptl_crystal_description plate
_exptl_crystal_F_000 1352
_exptl_crystal_size_max 0.55
_exptl_crystal_size_mid 0.45
_exptl_crystal_size_min 0.04
_refine_diff_density_max 2.692
_refine_diff_density_min -1.791
_refine_diff_density_rms 0.149
_refine_ls_extinction_method none
_refine_ls_goodness_of_fit_ref 1.115
_refine_ls_hydrogen_treatment constr
_refine_ls_matrix_type full
_refine_ls_number_parameters 411
_refine_ls_number_reflns 5511
_refine_ls_number_restraints 0
_refine_ls_restrained_S_all 1.115
_refine_ls_R_factor_all 0.1416
_refine_ls_R_factor_gt 0.1014
_refine_ls_shift/su_max 0.000
_refine_ls_shift/su_mean 0.000
_refine_ls_structure_factor_coef Fsqd
_refine_ls_weighting_details 'calc w=1/[\s^2^(Fo^2^)+(0.0427P)^2^+66.2866P] where P=(Fo^2^+2Fc^2^)/3'
_refine_ls_weighting_scheme calc
_refine_ls_wR_factor_gt 0.2569
_refine_ls_wR_factor_ref 0.2837
_reflns_number_gt 3742
_reflns_number_total 5511
_reflns_threshold_expression I>2\s(I)
_cod_data_source_file c1dt10429b.txt
_cod_data_source_block 09mz446_0m
_cod_depositor_comments
;
The following automatic conversions were performed:

'_symmetry_cell_setting' value 'Monoclinic' changed to 'monoclinic'
according to /home/saulius/struct/CIF-dictionaries/cif_core.dic
dictionary named 'cif_core.dic' version 2.4.1 from 2010-06-29.

Automatic conversion script
Id: cif_fix_values 1715 2011-07-08 13:25:40Z adriana 
;
_cod_original_sg_symbol_H-M P2(1)/c
_cod_database_code 7016202

loop_
_symmetry_equiv_pos_as_xyz
'x, y, z'
'-x, y+1/2, -z+1/2'
'-x, -y, -z'
'x, -y-1/2, z-1/2'

loop_
_atom_site_label
_atom_site_type_symbol
_atom_site_fract_x
_atom_site_fract_y
_atom_site_fract_z
_atom_site_U_iso_or_equiv
_atom_site_adp_type
_atom_site_occupancy
_atom_site_symmetry_multiplicity
_atom_site_calc_flag
_atom_site_refinement_flags
_atom_site_disorder_assembly
_atom_site_disorder_group
B1 B 0.1169(6) 0.5485(6) 0.2258(9) 0.023(2) Uani 1 1 d . . .
H1 H 0.0743 0.5650 0.2689 0.028 Uiso 1 1 calc R . .
C1 C 0.1254(6) 0.5435(6) 0.5336(10) 0.037(3) Uani 1 1 d . . .
H1A H 0.1198 0.6035 0.5302 0.055 Uiso 1 1 calc R . .
H1B H 0.1375 0.5261 0.6241 0.055 Uiso 1 1 calc R . .
H1C H 0.0801 0.5174 0.4962 0.055 Uiso 1 1 calc R . .
C2 C 0.1847(6) 0.5187(5) 0.4581(8) 0.026(2) Uani 1 1 d . . .
C3 C 0.2846(6) 0.4766(5) 0.4085(8) 0.027(2) Uani 1 1 d . . .
C4 C 0.3575(6) 0.4423(6) 0.4274(9) 0.030(2) Uani 1 1 d . . .
C5 C 0.3948(7) 0.4369(7) 0.5520(11) 0.044(3) Uani 1 1 d . . .
H5 H 0.3722 0.4556 0.6233 0.053 Uiso 1 1 calc R . .
C6 C 0.4633(7) 0.4052(7) 0.5746(11) 0.048(3) Uani 1 1 d . . .
H6 H 0.4879 0.4037 0.6606 0.058 Uiso 1 1 calc R . .
C7 C 0.4968(7) 0.3753(7) 0.4732(12) 0.046(3) Uani 1 1 d . . .
H7 H 0.5439 0.3522 0.4884 0.056 Uiso 1 1 calc R . .
C8 C 0.4600(7) 0.3799(8) 0.3493(12) 0.052(3) Uani 1 1 d . . .
H8 H 0.4827 0.3605 0.2786 0.062 Uiso 1 1 calc R . .
C9 C 0.3911(7) 0.4118(7) 0.3257(10) 0.045(3) Uani 1 1 d . . .
H9 H 0.3665 0.4129 0.2397 0.054 Uiso 1 1 calc R . .
C10 C 0.0629(6) 0.7350(5) 0.2073(10) 0.033(2) Uani 1 1 d . . .
H10A H 0.0470 0.7882 0.1697 0.049 Uiso 1 1 calc R . .
H10B H 0.0844 0.7428 0.2976 0.049 Uiso 1 1 calc R . .
H10C H 0.0214 0.6979 0.2042 0.049 Uiso 1 1 calc R . .
C11 C 0.1170(6) 0.6991(5) 0.1326(9) 0.027(2) Uani 1 1 d . . .
C12 C 0.1951(5) 0.6819(5) 0.0029(9) 0.027(2) Uani 1 1 d . . .
C13 C 0.2408(5) 0.6975(5) -0.0966(9) 0.028(2) Uani 1 1 d . . .
C14 C 0.2671(6) 0.7776(5) -0.1133(9) 0.031(2) Uani 1 1 d . . .
H14 H 0.2542 0.8212 -0.0600 0.038 Uiso 1 1 calc R . .
C15 C 0.3112(6) 0.7927(6) -0.2063(9) 0.032(2) Uani 1 1 d . . .
H15 H 0.3293 0.8467 -0.2155 0.039 Uiso 1 1 calc R . .
C16 C 0.3299(6) 0.7301(6) -0.2879(9) 0.037(3) Uani 1 1 d . . .
H16 H 0.3602 0.7411 -0.3524 0.044 Uiso 1 1 calc R . .
C17 C 0.3031(6) 0.6515(6) -0.2726(9) 0.035(2) Uani 1 1 d . . .
H17 H 0.3154 0.6082 -0.3268 0.043 Uiso 1 1 calc R . .
C18 C 0.2586(6) 0.6358(5) -0.1792(9) 0.030(2) Uani 1 1 d . . .
H18 H 0.2400 0.5819 -0.1713 0.036 Uiso 1 1 calc R . .
C19 C -0.0285(5) 0.4433(5) 0.1744(10) 0.031(2) Uani 1 1 d . . .
H19A H -0.0687 0.4114 0.1294 0.046 Uiso 1 1 calc R . .
H19B H -0.0410 0.5019 0.1707 0.046 Uiso 1 1 calc R . .
H19C H -0.0191 0.4257 0.2651 0.046 Uiso 1 1 calc R . .
C20 C 0.0365(6) 0.4299(5) 0.1113(10) 0.030(2) Uani 1 1 d . . .
C21 C 0.1108(6) 0.3826(5) -0.0071(9) 0.027(2) Uani 1 1 d . . .
C22 C 0.1424(5) 0.3355(5) -0.1056(10) 0.029(2) Uani 1 1 d . . .
C23 C 0.1347(6) 0.2490(5) -0.1072(9) 0.033(2) Uani 1 1 d . . .
H23 H 0.1079 0.2225 -0.0475 0.039 Uiso 1 1 calc R . .
C24 C 0.1666(6) 0.2036(6) -0.1966(10) 0.036(2) Uani 1 1 d . . .
H24 H 0.1623 0.1454 -0.1967 0.044 Uiso 1 1 calc R . .
C25 C 0.2048(6) 0.2410(6) -0.2861(10) 0.035(2) Uani 1 1 d . . .
H25 H 0.2270 0.2089 -0.3461 0.042 Uiso 1 1 calc R . .
C26 C 0.2101(6) 0.3270(6) -0.2867(9) 0.036(2) Uani 1 1 d . . .
H26 H 0.2347 0.3540 -0.3491 0.044 Uiso 1 1 calc R . .
C27 C 0.1790(6) 0.3724(5) -0.1952(9) 0.033(2) Uani 1 1 d . . .
H27 H 0.1834 0.4306 -0.1949 0.040 Uiso 1 1 calc R . .
C28 C 0.4377(6) 0.6196(6) -0.0113(11) 0.041(3) Uani 1 1 d . . .
H28A H 0.4101 0.6652 -0.0548 0.061 Uiso 1 1 calc R . .
H28B H 0.4725 0.5994 -0.0665 0.061 Uiso 1 1 calc R . .
H28C H 0.4634 0.6386 0.0715 0.061 Uiso 1 1 calc R . .
C29 C 0.3868(6) 0.5510(6) 0.0132(10) 0.031(2) Uani 1 1 d . . .
C30 C 0.3927(6) 0.4746(6) -0.0516(10) 0.038(2) Uani 1 1 d . . .
H30 H 0.4271 0.4707 -0.1111 0.045 Uiso 1 1 calc R . .
C31 C 0.3513(6) 0.4049(6) -0.0336(10) 0.033(2) Uani 1 1 d . . .
C32 C 0.3714(7) 0.3229(6) -0.0876(11) 0.044(3) Uani 1 1 d . . .
H32A H 0.4032 0.2929 -0.0211 0.067 Uiso 1 1 calc R . .
H32B H 0.3965 0.3320 -0.1634 0.067 Uiso 1 1 calc R . .
H32C H 0.3275 0.2906 -0.1133 0.067 Uiso 1 1 calc R . .
N1 N 0.2480(4) 0.4910(4) 0.5112(8) 0.0276(18) Uani 1 1 d . . .
N2 N 0.1806(4) 0.5220(4) 0.3293(7) 0.0246(17) Uani 1 1 d . . .
N3 N 0.2456(4) 0.4954(5) 0.2975(8) 0.0287(18) Uani 1 1 d . . .
N4 N 0.1501(5) 0.7389(4) 0.0440(7) 0.0292(19) Uani 1 1 d . . .
N5 N 0.1407(4) 0.6201(4) 0.1456(7) 0.0252(17) Uani 1 1 d . . .
N6 N 0.1912(4) 0.6093(4) 0.0619(7) 0.0233(17) Uani 1 1 d . . .
N7 N 0.0432(5) 0.3714(4) 0.0224(8) 0.0294(19) Uani 1 1 d . . .
N8 N 0.0974(4) 0.4745(4) 0.1345(7) 0.0262(18) Uani 1 1 d . . .
N9 N 0.1464(4) 0.4447(4) 0.0586(7) 0.0250(17) Uani 1 1 d . . .
O1 O 0.3417(4) 0.5657(4) 0.0883(6) 0.0304(15) Uani 1 1 d . . .
O2 O 0.2976(4) 0.4034(4) 0.0301(7) 0.0336(16) Uani 1 1 d . . .
Zn1 Zn 0.25154(6) 0.50058(6) 0.09844(10) 0.0247(3) Uani 1 1 d . . .

loop_
_atom_site_aniso_label
_atom_site_aniso_U_11
_atom_site_aniso_U_22
_atom_site_aniso_U_33
_atom_site_aniso_U_23
_atom_site_aniso_U_13
_atom_site_aniso_U_12
B1 0.045(7) 0.009(5) 0.016(5) -0.001(4) 0.006(4) -0.001(4)
C1 0.067(8) 0.017(5) 0.029(5) 0.002(4) 0.013(5) -0.002(5)
C2 0.053(6) 0.011(4) 0.015(4) -0.003(3) 0.005(4) -0.005(4)
C3 0.049(6) 0.014(4) 0.016(4) -0.002(3) 0.003(4) -0.004(4)
C4 0.055(7) 0.013(4) 0.023(5) 0.003(4) 0.005(4) -0.002(4)
C5 0.064(8) 0.039(6) 0.029(6) -0.006(5) 0.006(5) 0.003(6)
C6 0.065(8) 0.042(7) 0.035(6) 0.004(5) -0.002(6) 0.002(6)
C7 0.049(7) 0.035(6) 0.055(8) 0.014(5) 0.006(6) 0.009(5)
C8 0.064(8) 0.054(8) 0.040(7) 0.014(6) 0.018(6) 0.017(6)
C9 0.064(8) 0.049(7) 0.022(5) 0.003(5) 0.005(5) 0.012(6)
C10 0.053(7) 0.007(4) 0.038(6) -0.004(4) 0.007(5) 0.003(4)
C11 0.053(6) 0.003(4) 0.023(5) 0.000(3) -0.001(4) 0.001(4)
C12 0.047(6) 0.008(4) 0.028(5) 0.000(4) 0.004(4) -0.002(4)
C13 0.042(6) 0.013(4) 0.028(5) -0.002(4) 0.003(4) 0.006(4)
C14 0.056(7) 0.010(4) 0.028(5) 0.000(4) 0.003(5) -0.002(4)
C15 0.058(7) 0.012(4) 0.026(5) 0.007(4) 0.001(5) 0.000(4)
C16 0.069(8) 0.024(5) 0.018(5) 0.000(4) 0.008(5) 0.000(5)
C17 0.068(7) 0.015(5) 0.024(5) 0.000(4) 0.006(5) 0.003(5)
C18 0.057(7) 0.007(4) 0.025(5) -0.005(4) 0.001(5) -0.002(4)
C19 0.047(6) 0.009(4) 0.036(6) 0.005(4) 0.006(5) -0.003(4)
C20 0.045(6) 0.011(4) 0.034(6) 0.006(4) 0.000(4) -0.002(4)
C21 0.049(6) 0.005(4) 0.027(5) 0.001(3) 0.006(4) 0.003(4)
C22 0.044(6) 0.008(4) 0.035(6) -0.005(4) 0.000(4) 0.007(4)
C23 0.062(7) 0.007(4) 0.028(5) -0.004(4) 0.003(5) -0.004(4)
C24 0.065(7) 0.009(4) 0.032(5) -0.006(4) -0.001(5) 0.003(4)
C25 0.056(7) 0.017(5) 0.029(5) -0.008(4) -0.001(5) 0.003(4)
C26 0.066(7) 0.025(5) 0.019(5) 0.003(4) 0.011(5) 0.002(5)
C27 0.071(8) 0.006(4) 0.023(5) 0.002(4) 0.007(5) 0.002(4)
C28 0.057(7) 0.025(5) 0.042(6) 0.009(5) 0.010(5) 0.002(5)
C29 0.041(6) 0.015(5) 0.037(6) 0.006(4) 0.003(5) 0.006(4)
C30 0.049(7) 0.029(5) 0.037(6) -0.004(5) 0.014(5) 0.006(5)
C31 0.049(6) 0.011(4) 0.038(6) -0.005(4) 0.004(5) 0.006(4)
C32 0.064(8) 0.025(6) 0.046(7) -0.012(5) 0.011(6) 0.007(5)
N1 0.046(5) 0.009(4) 0.028(4) -0.001(3) 0.004(4) -0.002(3)
N2 0.049(5) 0.007(3) 0.019(4) -0.003(3) 0.008(3) -0.005(3)
N3 0.030(4) 0.012(4) 0.044(5) 0.001(3) 0.006(4) -0.003(3)
N4 0.059(6) 0.010(4) 0.019(4) 0.005(3) 0.005(4) 0.005(3)
N5 0.044(5) 0.005(3) 0.027(4) 0.001(3) 0.008(4) 0.000(3)
N6 0.045(5) 0.005(3) 0.020(4) 0.001(3) 0.005(3) -0.001(3)
N7 0.053(6) 0.004(3) 0.030(4) 0.002(3) 0.001(4) -0.001(3)
N8 0.046(5) 0.007(3) 0.025(4) 0.000(3) 0.005(4) -0.001(3)
N9 0.049(5) 0.005(3) 0.023(4) -0.001(3) 0.010(3) 0.000(3)
O1 0.050(4) 0.009(3) 0.035(4) -0.001(3) 0.014(3) -0.001(3)
O2 0.049(4) 0.013(3) 0.040(4) -0.006(3) 0.010(3) 0.002(3)
Zn1 0.0478(7) 0.0056(5) 0.0214(5) 0.0002(4) 0.0076(4) 0.0003(5)

loop_
_atom_type_symbol
_atom_type_description
_atom_type_scat_dispersion_real
_atom_type_scat_dispersion_imag
_atom_type_scat_source
C C 0.0033 0.0016 'International Tables Vol C Tables 4.2.6.8 and 6.1.1.4'
H H 0.0000 0.0000 'International Tables Vol C Tables 4.2.6.8 and 6.1.1.4'
B B 0.0013 0.0007 'International Tables Vol C Tables 4.2.6.8 and 6.1.1.4'
N N 0.0061 0.0033 'International Tables Vol C Tables 4.2.6.8 and 6.1.1.4'
O O 0.0106 0.0060 'International Tables Vol C Tables 4.2.6.8 and 6.1.1.4'
Zn Zn 0.2839 1.4301 'International Tables Vol C Tables 4.2.6.8 and 6.1.1.4'

loop_
_geom_angle_atom_site_label_1
_geom_angle_atom_site_label_2
_geom_angle_atom_site_label_3
_geom_angle
_geom_angle_site_symmetry_1
_geom_angle_site_symmetry_3
_geom_angle_publ_flag
N5 B1 N8 108.6(7) . . ?
N5 B1 N2 109.7(8) . . ?
N8 B1 N2 107.8(7) . . ?
N5 B1 H1 110.2 . . ?
N8 B1 H1 110.2 . . ?
N2 B1 H1 110.2 . . ?
C2 C1 H1A 109.5 . . ?
C2 C1 H1B 109.5 . . ?
H1A C1 H1B 109.5 . . ?
C2 C1 H1C 109.5 . . ?
H1A C1 H1C 109.5 . . ?
H1B C1 H1C 109.5 . . ?
N1 C2 N2 111.4(9) . . ?
N1 C2 C1 123.9(8) . . ?
N2 C2 C1 124.7(9) . . ?
N3 C3 N1 111.8(9) . . ?
N3 C3 C4 127.2(9) . . ?
N1 C3 C4 121.0(8) . . ?
C9 C4 C5 117.8(10) . . ?
C9 C4 C3 122.6(9) . . ?
C5 C4 C3 119.5(9) . . ?
C6 C5 C4 121.7(11) . . ?
C6 C5 H5 119.2 . . ?
C4 C5 H5 119.2 . . ?
C5 C6 C7 120.4(11) . . ?
C5 C6 H6 119.8 . . ?
C7 C6 H6 119.8 . . ?
C8 C7 C6 118.3(11) . . ?
C8 C7 H7 120.9 . . ?
C6 C7 H7 120.9 . . ?
C7 C8 C9 121.7(11) . . ?
C7 C8 H8 119.2 . . ?
C9 C8 H8 119.2 . . ?
C8 C9 C4 120.1(10) . . ?
C8 C9 H9 119.9 . . ?
C4 C9 H9 119.9 . . ?
C11 C10 H10A 109.5 . . ?
C11 C10 H10B 109.5 . . ?
H10A C10 H10B 109.5 . . ?
C11 C10 H10C 109.5 . . ?
H10A C10 H10C 109.5 . . ?
H10B C10 H10C 109.5 . . ?
N4 C11 N5 110.6(8) . . ?
N4 C11 C10 125.5(8) . . ?
N5 C11 C10 124.0(8) . . ?
N6 C12 N4 112.6(8) . . ?
N6 C12 C13 123.8(8) . . ?
N4 C12 C13 123.6(8) . . ?
C18 C13 C14 118.4(9) . . ?
C18 C13 C12 121.8(8) . . ?
C14 C13 C12 119.8(8) . . ?
C15 C14 C13 120.1(9) . . ?
C15 C14 H14 119.9 . . ?
C13 C14 H14 119.9 . . ?
C14 C15 C16 121.2(9) . . ?
C14 C15 H15 119.4 . . ?
C16 C15 H15 119.4 . . ?
C17 C16 C15 118.5(10) . . ?
C17 C16 H16 120.7 . . ?
C15 C16 H16 120.7 . . ?
C18 C17 C16 120.6(9) . . ?
C18 C17 H17 119.7 . . ?
C16 C17 H17 119.7 . . ?
C17 C18 C13 121.0(9) . . ?
C17 C18 H18 119.5 . . ?
C13 C18 H18 119.5 . . ?
C20 C19 H19A 109.5 . . ?
C20 C19 H19B 109.5 . . ?
H19A C19 H19B 109.5 . . ?
C20 C19 H19C 109.5 . . ?
H19A C19 H19C 109.5 . . ?
H19B C19 H19C 109.5 . . ?
N8 C20 N7 110.7(9) . . ?
N8 C20 C19 124.7(9) . . ?
N7 C20 C19 124.7(9) . . ?
N9 C21 N7 113.6(8) . . ?
N9 C21 C22 122.1(9) . . ?
N7 C21 C22 124.3(8) . . ?
C27 C22 C23 119.3(9) . . ?
C27 C22 C21 122.1(8) . . ?
C23 C22 C21 118.7(9) . . ?
C24 C23 C22 119.2(10) . . ?
C24 C23 H23 120.4 . . ?
C22 C23 H23 120.4 . . ?
C23 C24 C25 121.5(9) . . ?
C23 C24 H24 119.3 . . ?
C25 C24 H24 119.3 . . ?
C24 C25 C26 119.0(10) . . ?
C24 C25 H25 120.5 . . ?
C26 C25 H25 120.5 . . ?
C27 C26 C25 119.3(10) . . ?
C27 C26 H26 120.3 . . ?
C25 C26 H26 120.3 . . ?
C22 C27 C26 121.7(8) . . ?
C22 C27 H27 119.1 . . ?
C26 C27 H27 119.1 . . ?
C29 C28 H28A 109.5 . . ?
C29 C28 H28B 109.5 . . ?
H28A C28 H28B 109.5 . . ?
C29 C28 H28C 109.5 . . ?
H28A C28 H28C 109.5 . . ?
H28B C28 H28C 109.5 . . ?
O1 C29 C30 124.4(9) . . ?
O1 C29 C28 117.2(9) . . ?
C30 C29 C28 118.4(9) . . ?
C31 C30 C29 124.4(10) . . ?
C31 C30 H30 117.8 . . ?
C29 C30 H30 117.8 . . ?
O2 C31 C30 124.9(9) . . ?
O2 C31 C32 115.3(9) . . ?
C30 C31 C32 119.7(10) . . ?
C31 C32 H32A 109.5 . . ?
C31 C32 H32B 109.5 . . ?
H32A C32 H32B 109.5 . . ?
C31 C32 H32C 109.5 . . ?
H32A C32 H32C 109.5 . . ?
H32B C32 H32C 109.5 . . ?
C2 N1 C3 104.1(8) . . ?
C2 N2 N3 107.1(8) . . ?
C2 N2 B1 130.0(8) . . ?
N3 N2 B1 122.8(7) . . ?
C3 N3 N2 105.5(8) . . ?
C3 N3 Zn1 141.6(7) . . ?
N2 N3 Zn1 113.0(6) . . ?
C11 N4 C12 104.3(7) . . ?
C11 N5 N6 107.4(7) . . ?
C11 N5 B1 131.2(8) . . ?
N6 N5 B1 121.3(7) . . ?
C12 N6 N5 105.1(7) . . ?
C12 N6 Zn1 139.9(7) . . ?
N5 N6 Zn1 112.9(5) . . ?
C20 N7 C21 103.6(8) . . ?
C20 N8 N9 108.6(7) . . ?
C20 N8 B1 131.0(8) . . ?
N9 N8 B1 120.4(8) . . ?
C21 N9 N8 103.6(8) . . ?
C21 N9 Zn1 142.3(7) . . ?
N8 N9 Zn1 113.6(5) . . ?
C29 O1 Zn1 125.0(6) . . ?
C31 O2 Zn1 125.6(6) . . ?
O2 Zn1 O1 89.7(3) . . ?
O2 Zn1 N3 114.0(3) . . ?
O1 Zn1 N3 103.2(3) . . ?
O2 Zn1 N6 148.8(3) . . ?
O1 Zn1 N6 88.8(3) . . ?
N3 Zn1 N6 96.7(3) . . ?
O2 Zn1 N9 91.3(3) . . ?
O1 Zn1 N9 164.6(3) . . ?
N3 Zn1 N9 90.5(3) . . ?
N6 Zn1 N9 82.4(3) . . ?

loop_
_geom_bond_atom_site_label_1
_geom_bond_atom_site_label_2
_geom_bond_distance
_geom_bond_site_symmetry_2
_geom_bond_publ_flag
B1 N5 1.531(12) . ?
B1 N8 1.547(11) . ?
B1 N2 1.556(13) . ?
B1 H1 1.0000 . ?
C1 C2 1.495(14) . ?
C1 H1A 0.9800 . ?
C1 H1B 0.9800 . ?
C1 H1C 0.9800 . ?
C2 N1 1.317(13) . ?
C2 N2 1.332(11) . ?
C3 N3 1.316(12) . ?
C3 N1 1.361(12) . ?
C3 C4 1.462(14) . ?
C4 C9 1.390(14) . ?
C4 C5 1.391(14) . ?
C5 C6 1.370(16) . ?
C5 H5 0.9500 . ?
C6 C7 1.383(17) . ?
C6 H6 0.9500 . ?
C7 C8 1.379(17) . ?
C7 H7 0.9500 . ?
C8 C9 1.379(16) . ?
C8 H8 0.9500 . ?
C9 H9 0.9500 . ?
C10 C11 1.473(14) . ?
C10 H10A 0.9800 . ?
C10 H10B 0.9800 . ?
C10 H10C 0.9800 . ?
C11 N4 1.341(12) . ?
C11 N5 1.358(11) . ?
C12 N6 1.336(11) . ?
C12 N4 1.358(12) . ?
C12 C13 1.448(14) . ?
C13 C18 1.389(12) . ?
C13 C14 1.410(13) . ?
C14 C15 1.372(14) . ?
C14 H14 0.9500 . ?
C15 C16 1.398(14) . ?
C15 H15 0.9500 . ?
C16 C17 1.389(14) . ?
C16 H16 0.9500 . ?
C17 C18 1.382(14) . ?
C17 H17 0.9500 . ?
C18 H18 0.9500 . ?
C19 C20 1.469(14) . ?
C19 H19A 0.9800 . ?
C19 H19B 0.9800 . ?
C19 H19C 0.9800 . ?
C20 N8 1.343(12) . ?
C20 N7 1.344(12) . ?
C21 N9 1.344(12) . ?
C21 N7 1.351(13) . ?
C21 C22 1.463(13) . ?
C22 C27 1.365(14) . ?
C22 C23 1.412(12) . ?
C23 C24 1.383(14) . ?
C23 H23 0.9500 . ?
C24 C25 1.385(15) . ?
C24 H24 0.9500 . ?
C25 C26 1.401(14) . ?
C25 H25 0.9500 . ?
C26 C27 1.390(14) . ?
C26 H26 0.9500 . ?
C27 H27 0.9500 . ?
C28 C29 1.507(14) . ?
C28 H28A 0.9800 . ?
C28 H28B 0.9800 . ?
C28 H28C 0.9800 . ?
C29 O1 1.245(12) . ?
C29 C30 1.425(14) . ?
C30 C31 1.399(15) . ?
C30 H30 0.9500 . ?
C31 O2 1.271(12) . ?
C31 C32 1.512(13) . ?
C32 H32A 0.9800 . ?
C32 H32B 0.9800 . ?
C32 H32C 0.9800 . ?
N2 N3 1.369(11) . ?
N3 Zn1 2.089(9) . ?
N5 N6 1.377(11) . ?
N6 Zn1 2.103(7) . ?
N8 N9 1.373(11) . ?
N9 Zn1 2.154(8) . ?
O1 Zn1 2.003(7) . ?
O2 Zn1 1.976(6) . ?

loop_
_geom_torsion_atom_site_label_1
_geom_torsion_atom_site_label_2
_geom_torsion_atom_site_label_3
_geom_torsion_atom_site_label_4
_geom_torsion
_geom_torsion_site_symmetry_1
_geom_torsion_site_symmetry_2
_geom_torsion_site_symmetry_3
_geom_torsion_site_symmetry_4
_geom_torsion_publ_flag
N3 C3 C4 C9 -11.3(15) . . . . ?
N1 C3 C4 C9 167.0(9) . . . . ?
N3 C3 C4 C5 171.0(10) . . . . ?
N1 C3 C4 C5 -10.7(14) . . . . ?
C9 C4 C5 C6 2.2(17) . . . . ?
C3 C4 C5 C6 180.0(10) . . . . ?
C4 C5 C6 C7 -1.8(18) . . . . ?
C5 C6 C7 C8 1.3(18) . . . . ?
C6 C7 C8 C9 -1.2(19) . . . . ?
C7 C8 C9 C4 1.6(19) . . . . ?
C5 C4 C9 C8 -2.0(17) . . . . ?
C3 C4 C9 C8 -179.8(10) . . . . ?
N6 C12 C13 C18 29.5(15) . . . . ?
N4 C12 C13 C18 -148.6(10) . . . . ?
N6 C12 C13 C14 -151.9(9) . . . . ?
N4 C12 C13 C14 30.0(15) . . . . ?
C18 C13 C14 C15 -2.2(15) . . . . ?
C12 C13 C14 C15 179.2(9) . . . . ?
C13 C14 C15 C16 1.3(15) . . . . ?
C14 C15 C16 C17 -0.3(16) . . . . ?
C15 C16 C17 C18 0.4(16) . . . . ?
C16 C17 C18 C13 -1.4(16) . . . . ?
C14 C13 C18 C17 2.2(15) . . . . ?
C12 C13 C18 C17 -179.1(10) . . . . ?
N9 C21 C22 C27 -43.2(14) . . . . ?
N7 C21 C22 C27 133.6(10) . . . . ?
N9 C21 C22 C23 136.7(10) . . . . ?
N7 C21 C22 C23 -46.6(14) . . . . ?
C27 C22 C23 C24 2.2(16) . . . . ?
C21 C22 C23 C24 -177.6(9) . . . . ?
C22 C23 C24 C25 -1.2(16) . . . . ?
C23 C24 C25 C26 -0.9(16) . . . . ?
C24 C25 C26 C27 2.1(16) . . . . ?
C23 C22 C27 C26 -1.1(16) . . . . ?
C21 C22 C27 C26 178.7(10) . . . . ?
C25 C26 C27 C22 -1.0(17) . . . . ?
O1 C29 C30 C31 -3.7(17) . . . . ?
C28 C29 C30 C31 177.1(10) . . . . ?
C29 C30 C31 O2 8.9(18) . . . . ?
C29 C30 C31 C32 -168.6(10) . . . . ?
N2 C2 N1 C3 0.0(10) . . . . ?
C1 C2 N1 C3 -179.7(8) . . . . ?
N3 C3 N1 C2 0.5(10) . . . . ?
C4 C3 N1 C2 -178.0(8) . . . . ?
N1 C2 N2 N3 -0.5(10) . . . . ?
C1 C2 N2 N3 179.2(8) . . . . ?
N1 C2 N2 B1 178.5(8) . . . . ?
C1 C2 N2 B1 -1.8(14) . . . . ?
N5 B1 N2 C2 121.7(9) . . . . ?
N8 B1 N2 C2 -120.1(9) . . . . ?
N5 B1 N2 N3 -59.4(10) . . . . ?
N8 B1 N2 N3 58.8(10) . . . . ?
N1 C3 N3 N2 -0.8(10) . . . . ?
C4 C3 N3 N2 177.6(8) . . . . ?
N1 C3 N3 Zn1 176.9(7) . . . . ?
C4 C3 N3 Zn1 -4.7(16) . . . . ?
C2 N2 N3 C3 0.8(9) . . . . ?
B1 N2 N3 C3 -178.3(7) . . . . ?
C2 N2 N3 Zn1 -177.7(5) . . . . ?
B1 N2 N3 Zn1 3.2(9) . . . . ?
N5 C11 N4 C12 -0.2(10) . . . . ?
C10 C11 N4 C12 179.4(9) . . . . ?
N6 C12 N4 C11 0.0(11) . . . . ?
C13 C12 N4 C11 178.4(9) . . . . ?
N4 C11 N5 N6 0.3(10) . . . . ?
C10 C11 N5 N6 -179.3(9) . . . . ?
N4 C11 N5 B1 -175.4(9) . . . . ?
C10 C11 N5 B1 5.0(16) . . . . ?
N8 B1 N5 C11 125.7(10) . . . . ?
N2 B1 N5 C11 -116.6(10) . . . . ?
N8 B1 N5 N6 -49.5(11) . . . . ?
N2 B1 N5 N6 68.2(10) . . . . ?
N4 C12 N6 N5 0.1(11) . . . . ?
C13 C12 N6 N5 -178.2(9) . . . . ?
N4 C12 N6 Zn1 -160.8(7) . . . . ?
C13 C12 N6 Zn1 20.8(16) . . . . ?
C11 N5 N6 C12 -0.2(10) . . . . ?
B1 N5 N6 C12 176.0(8) . . . . ?
C11 N5 N6 Zn1 166.6(6) . . . . ?
B1 N5 N6 Zn1 -17.2(10) . . . . ?
N8 C20 N7 C21 -0.1(10) . . . . ?
C19 C20 N7 C21 179.9(9) . . . . ?
N9 C21 N7 C20 0.1(10) . . . . ?
C22 C21 N7 C20 -176.9(8) . . . . ?
N7 C20 N8 N9 0.0(10) . . . . ?
C19 C20 N8 N9 180.0(8) . . . . ?
N7 C20 N8 B1 179.3(8) . . . . ?
C19 C20 N8 B1 -0.8(15) . . . . ?
N5 B1 N8 C20 -124.2(10) . . . . ?
N2 B1 N8 C20 117.0(10) . . . . ?
N5 B1 N8 N9 55.0(11) . . . . ?
N2 B1 N8 N9 -63.8(10) . . . . ?
N7 C21 N9 N8 -0.2(10) . . . . ?
C22 C21 N9 N8 176.9(8) . . . . ?
N7 C21 N9 Zn1 170.6(7) . . . . ?
C22 C21 N9 Zn1 -12.3(15) . . . . ?
C20 N8 N9 C21 0.1(9) . . . . ?
B1 N8 N9 C21 -179.3(7) . . . . ?
C20 N8 N9 Zn1 -173.7(6) . . . . ?
B1 N8 N9 Zn1 6.9(9) . . . . ?
C30 C29 O1 Zn1 -17.9(14) . . . . ?
C28 C29 O1 Zn1 161.3(7) . . . . ?
C30 C31 O2 Zn1 8.8(15) . . . . ?
C32 C31 O2 Zn1 -173.7(7) . . . . ?
C31 O2 Zn1 O1 -20.9(8) . . . . ?
C31 O2 Zn1 N3 -125.2(8) . . . . ?
C31 O2 Zn1 N6 66.4(10) . . . . ?
C31 O2 Zn1 N9 143.7(8) . . . . ?
C29 O1 Zn1 O2 25.5(8) . . . . ?
C29 O1 Zn1 N3 140.1(8) . . . . ?
C29 O1 Zn1 N6 -123.3(8) . . . . ?
C29 O1 Zn1 N9 -68.3(13) . . . . ?
C3 N3 Zn1 O2 44.6(11) . . . . ?
N2 N3 Zn1 O2 -137.8(5) . . . . ?
C3 N3 Zn1 O1 -51.1(10) . . . . ?
N2 N3 Zn1 O1 126.6(5) . . . . ?
C3 N3 Zn1 N6 -141.4(10) . . . . ?
N2 N3 Zn1 N6 36.2(6) . . . . ?
C3 N3 Zn1 N9 136.2(10) . . . . ?
N2 N3 Zn1 N9 -46.2(6) . . . . ?
C12 N6 Zn1 O2 -60.2(12) . . . . ?
N5 N6 Zn1 O2 139.8(6) . . . . ?
C12 N6 Zn1 O1 27.3(10) . . . . ?
N5 N6 Zn1 O1 -132.7(6) . . . . ?
C12 N6 Zn1 N3 130.5(10) . . . . ?
N5 N6 Zn1 N3 -29.6(6) . . . . ?
C12 N6 Zn1 N9 -140.0(10) . . . . ?
N5 N6 Zn1 N9 60.0(6) . . . . ?
C21 N9 Zn1 O2 -14.5(10) . . . . ?
N8 N9 Zn1 O2 155.7(6) . . . . ?
C21 N9 Zn1 O1 79.1(15) . . . . ?
N8 N9 Zn1 O1 -110.7(10) . . . . ?
C21 N9 Zn1 N3 -128.5(10) . . . . ?
N8 N9 Zn1 N3 41.7(6) . . . . ?
C21 N9 Zn1 N6 134.8(10) . . . . ?
N8 N9 Zn1 N6 -55.0(6) . . . . ?
